data_7004533
loop_
_publ_author_name
'Zi, Guofu'
'Wang, Qiuwen'
'Xiang, Li'
'Song, Haibin'

_publ_section_title
;
 Lanthanide and group 4 metal complexes with new chiral biaryl-based
 NNO-donor ligands
;
_journal_issue 43
_journal_name_full 'Dalton Transactions'
_journal_page_first 5930
_journal_page_last 5944
_journal_paper_doi 10.1039/b808238c
_journal_year 2008
_chemical_absolute_configuration rmad
_chemical_formula_moiety 'C63 H58 N6 O2 Zr'
_chemical_formula_sum 'C63 H58 N6 O2 Zr'
_chemical_formula_weight 1022.37
_chemical_name_systematic
;
?
;
_space_group_IT_number 19
_symmetry_cell_setting orthorhombic
_symmetry_space_group_name_Hall 'P 2ac 2ab'
_symmetry_space_group_name_H-M 'P 21 21 21'
_atom_sites_solution_hydrogens geom
_atom_sites_solution_primary direct
_atom_sites_solution_secondary difmap
_audit_creation_method SHELXL-97
_cell_angle_alpha 90.00
_cell_angle_beta 90.00
_cell_angle_gamma 90.00
_cell_formula_units_Z 4
_cell_length_a 12.9851(4)
_cell_length_b 19.0596(5)
_cell_length_c 21.8018(6)
_cell_measurement_reflns_used 11456
_cell_measurement_temperature 113(2)
_cell_measurement_theta_max 27.9
_cell_measurement_theta_min 1.4
_cell_volume 5395.7(3)
_computing_cell_refinement CrystalClear
_computing_data_collection CrystalClear
_computing_data_reduction CrystalClear
_computing_publication_material 'CrystalStructure 3.7.0'
_computing_structure_refinement 'SHELXL-97 (Sheldrick, 1997)'
_computing_structure_solution 'SHELXS-97 (Sheldrick, 1990)'
_diffrn_ambient_temperature 113(2)
_diffrn_detector_area_resol_mean 7.31
_diffrn_measured_fraction_theta_full 0.997
_diffrn_measured_fraction_theta_max 0.997
_diffrn_measurement_device_type 'Rigaku Saturn'
_diffrn_measurement_method \w
_diffrn_radiation_monochromator confocal
_diffrn_radiation_source 'rotating anode'
_diffrn_radiation_type MoK\a
_diffrn_radiation_wavelength 0.71070
_diffrn_reflns_av_R_equivalents 0.0775
_diffrn_reflns_av_sigmaI/netI 0.0693
_diffrn_reflns_limit_h_max 17
_diffrn_reflns_limit_h_min -16
_diffrn_reflns_limit_k_max 25
_diffrn_reflns_limit_k_min -25
_diffrn_reflns_limit_l_max 28
_diffrn_reflns_limit_l_min -28
_diffrn_reflns_number 51031
_diffrn_reflns_theta_full 27.88
_diffrn_reflns_theta_max 27.88
_diffrn_reflns_theta_min 1.42
_exptl_absorpt_coefficient_mu 0.253
_exptl_absorpt_correction_T_max 0.9751
_exptl_absorpt_correction_T_min 0.9654
_exptl_absorpt_correction_type multi-scan
_exptl_absorpt_process_details 'Jacobson, R. (1998) Private communication'
_exptl_crystal_colour yellow
_exptl_crystal_density_diffrn 1.259
_exptl_crystal_density_method 'not measured'
_exptl_crystal_description block
_exptl_crystal_F_000 2136
_exptl_crystal_size_max 0.14
_exptl_crystal_size_mid 0.12
_exptl_crystal_size_min 0.10
_refine_diff_density_max 0.362
_refine_diff_density_min -0.461
_refine_diff_density_rms 0.053
_refine_ls_abs_structure_details 'Flack H D (1983), 5766 Friedel Pairs, Acta Cryst. A39, 876-881'
_refine_ls_abs_structure_Flack 0.01(3)
_refine_ls_extinction_coef 0.0038(3)
_refine_ls_extinction_expression Fc^*^=kFc[1+0.001xFc^2^\l^3^/sin(2\q)]^-1/4^
_refine_ls_extinction_method SHELXL
_refine_ls_goodness_of_fit_ref 1.058
_refine_ls_hydrogen_treatment constr
_refine_ls_matrix_type full
_refine_ls_number_parameters 696
_refine_ls_number_reflns 12808
_refine_ls_number_restraints 44
_refine_ls_restrained_S_all 1.060
_refine_ls_R_factor_all 0.0622
_refine_ls_R_factor_gt 0.0495
_refine_ls_shift/su_max 0.003
_refine_ls_shift/su_mean 0.000
_refine_ls_structure_factor_coef Fsqd
_refine_ls_weighting_details 'calc w=1/[\s^2^(Fo^2^)+(0.0434P)^2^+0.0290P] where P=(Fo^2^+2Fc^2^)/3'
_refine_ls_weighting_scheme calc
_refine_ls_wR_factor_gt 0.0987
_refine_ls_wR_factor_ref 0.1040
_reflns_number_gt 11007
_reflns_number_total 12808
_reflns_threshold_expression >2sigma(I)
_cod_data_source_file b808238c.txt
_cod_data_source_block 11
_cod_database_code 7004533

loop_
_symmetry_equiv_pos_as_xyz
'x, y, z'
'x+1/2, -y+1/2, -z'
'-x, y+1/2, -z+1/2'
'-x+1/2, -y, z+1/2'

loop_
_atom_site_label
_atom_site_type_symbol
_atom_site_fract_x
_atom_site_fract_y
_atom_site_fract_z
_atom_site_U_iso_or_equiv
_atom_site_adp_type
_atom_site_occupancy
_atom_site_symmetry_multiplicity
_atom_site_calc_flag
_atom_site_refinement_flags
_atom_site_disorder_assembly
_atom_site_disorder_group
Zr1 Zr 0.277531(19) 0.269501(14) 0.854941(12) 0.02690(8) Uani 1 1 d . . .
O1 O 0.51476(15) 0.47675(12) 1.00814(10) 0.0402(5) Uani 1 1 d . . .
O2 O 0.2290(2) -0.02419(11) 0.72752(10) 0.0472(6) Uani 1 1 d . . .
N1 N 0.34868(17) 0.34068(12) 0.92995(11) 0.0272(5) Uani 1 1 d . . .
N2 N 0.45527(16) 0.26087(12) 0.84800(11) 0.0300(5) Uani 1 1 d . . .
N3 N 0.27600(18) 0.16484(12) 0.79782(10) 0.0271(5) Uani 1 1 d . . .
N4 N 0.31086(17) 0.17696(13) 0.92176(11) 0.0287(6) Uani 1 1 d . . .
N5 N 0.2784(2) 0.33482(13) 0.77999(11) 0.0384(6) Uani 1 1 d . . .
N6 N 0.12829(18) 0.28267(15) 0.88663(12) 0.0387(6) Uani 1 1 d . . .
C1 C 0.3167(2) 0.46097(16) 0.96647(13) 0.0288(6) Uani 1 1 d . . .
C2 C 0.2949(2) 0.39002(15) 0.96834(12) 0.0266(6) Uani 1 1 d . . .
C3 C 0.2140(2) 0.36437(16) 1.00645(13) 0.0329(6) Uani 1 1 d . . .
H3 H 0.1993 0.3156 1.0072 0.039 Uiso 1 1 calc R . .
C4 C 0.1571(2) 0.40931(18) 1.04214(13) 0.0343(7) Uani 1 1 d . . .
H4 H 0.1040 0.3910 1.0675 0.041 Uiso 1 1 calc R . .
C5 C 0.1760(2) 0.48173(18) 1.04186(13) 0.0328(7) Uani 1 1 d . . .
C6 C 0.2565(2) 0.50818(16) 1.00355(14) 0.0325(7) Uani 1 1 d . . .
C7 C 0.2752(3) 0.58201(17) 1.00303(16) 0.0477(8) Uani 1 1 d . . .
H7 H 0.3276 0.6005 0.9773 0.057 Uiso 1 1 calc R . .
C8 C 0.2185(3) 0.62667(19) 1.03905(18) 0.0599(10) Uani 1 1 d . . .
H8 H 0.2319 0.6757 1.0382 0.072 Uiso 1 1 calc R . .
C9 C 0.1405(3) 0.5999(2) 1.07724(18) 0.0575(11) Uani 1 1 d . . .
H9 H 0.1015 0.6312 1.1020 0.069 Uiso 1 1 calc R . .
C10 C 0.1198(3) 0.5297(2) 1.07938(15) 0.0458(9) Uani 1 1 d . . .
H10 H 0.0677 0.5126 1.1061 0.055 Uiso 1 1 calc R . .
C11 C 0.3997(2) 0.49040(15) 0.92616(14) 0.0308(7) Uani 1 1 d . . .
C12 C 0.5001(2) 0.49556(15) 0.94769(16) 0.0345(7) Uani 1 1 d . . .
C13 C 0.5821(2) 0.51791(16) 0.90972(18) 0.0435(9) Uani 1 1 d . . .
H13 H 0.6505 0.5190 0.9250 0.052 Uiso 1 1 calc R . .
C14 C 0.5618(2) 0.53794(16) 0.85080(19) 0.0465(9) Uani 1 1 d . . .
H14 H 0.6171 0.5522 0.8252 0.056 Uiso 1 1 calc R . .
C15 C 0.4603(3) 0.53793(16) 0.82691(16) 0.0404(8) Uani 1 1 d . . .
C16 C 0.3774(2) 0.51408(14) 0.86566(14) 0.0326(7) Uani 1 1 d . . .
C17 C 0.2746(3) 0.51665(14) 0.84146(13) 0.0355(7) Uani 1 1 d . . .
H17 H 0.2188 0.5007 0.8660 0.043 Uiso 1 1 calc R . .
C18 C 0.2556(3) 0.54159(16) 0.78378(15) 0.0433(8) Uani 1 1 d . . .
H18 H 0.1871 0.5432 0.7686 0.052 Uiso 1 1 calc R . .
C19 C 0.3384(3) 0.56503(18) 0.74661(17) 0.0507(10) Uani 1 1 d . . .
H19 H 0.3245 0.5831 0.7068 0.061 Uiso 1 1 calc R . .
C20 C 0.4374(3) 0.56212(17) 0.76697(18) 0.0509(10) Uani 1 1 d . . .
H20 H 0.4918 0.5765 0.7407 0.061 Uiso 1 1 calc R . .
C21 C 0.6186(2) 0.47064(19) 1.03044(18) 0.0478(9) Uani 1 1 d . . .
H21A H 0.6570 0.4379 1.0044 0.072 Uiso 1 1 calc R . .
H21B H 0.6176 0.4531 1.0727 0.072 Uiso 1 1 calc R . .
H21C H 0.6519 0.5168 1.0294 0.072 Uiso 1 1 calc R . .
C22 C 0.4496(2) 0.33745(14) 0.93540(14) 0.0274(6) Uani 1 1 d . . .
H22 H 0.4832 0.3628 0.9671 0.033 Uiso 1 1 calc R . .
C23 C 0.5078(2) 0.29653(15) 0.89431(14) 0.0305(7) Uani 1 1 d . . .
C24 C 0.6155(2) 0.28740(16) 0.88710(15) 0.0366(7) Uani 1 1 d . . .
H24 H 0.6685 0.3057 0.9125 0.044 Uiso 1 1 calc R . .
C25 C 0.6274(2) 0.24582(15) 0.83484(15) 0.0392(8) Uani 1 1 d . . .
H25 H 0.6907 0.2308 0.8175 0.047 Uiso 1 1 calc R . .
C26 C 0.5289(2) 0.23035(17) 0.81281(14) 0.0353(7) Uani 1 1 d . . .
H26 H 0.5153 0.2022 0.7778 0.042 Uiso 1 1 calc R . .
C27 C 0.1772(2) 0.11261(16) 0.71219(14) 0.0306(7) Uani 1 1 d . . .
C28 C 0.2529(2) 0.15857(15) 0.73381(13) 0.0286(6) Uani 1 1 d . . .
C29 C 0.3100(2) 0.20024(15) 0.69271(14) 0.0306(7) Uani 1 1 d . . .
H29 H 0.3624 0.2302 0.7081 0.037 Uiso 1 1 calc R . .
C30 C 0.2912(2) 0.19817(15) 0.63089(13) 0.0344(7) Uani 1 1 d . . .
H30 H 0.3321 0.2256 0.6039 0.041 Uiso 1 1 calc R . .
C31 C 0.2108(3) 0.15533(15) 0.60673(13) 0.0349(7) Uani 1 1 d . . .
C32 C 0.1538(2) 0.11203(15) 0.64748(14) 0.0330(6) Uani 1 1 d . . .
C33 C 0.0728(3) 0.07031(18) 0.62327(15) 0.0408(8) Uani 1 1 d . . .
H33 H 0.0346 0.0406 0.6499 0.049 Uiso 1 1 calc R . .
C34 C 0.0486(3) 0.07218(19) 0.56187(16) 0.0480(9) Uani 1 1 d . . .
H34 H -0.0070 0.0450 0.5465 0.058 Uiso 1 1 calc R . .
C35 C 0.1066(3) 0.11454(19) 0.52179(16) 0.0501(9) Uani 1 1 d . . .
H35 H 0.0906 0.1149 0.4793 0.060 Uiso 1 1 calc R . .
C36 C 0.1858(3) 0.15530(18) 0.54334(15) 0.0442(9) Uani 1 1 d . . .
H36 H 0.2241 0.1836 0.5157 0.053 Uiso 1 1 calc R . .
C37 C 0.1156(2) 0.06655(18) 0.75376(14) 0.0341(7) Uani 1 1 d . . .
C38 C 0.1409(2) -0.00403(18) 0.75860(15) 0.0385(8) Uani 1 1 d . . .
C39 C 0.0825(3) -0.0496(2) 0.79620(17) 0.0510(10) Uani 1 1 d . . .
H39 H 0.0998 -0.0980 0.7988 0.061 Uiso 1 1 calc R . .
C40 C 0.0014(3) -0.0236(2) 0.82856(17) 0.0576(11) Uani 1 1 d . . .
H40 H -0.0364 -0.0545 0.8543 0.069 Uiso 1 1 calc R . .
C41 C -0.0286(2) 0.0468(2) 0.82545(16) 0.0490(10) Uani 1 1 d . . .
C42 C 0.0281(2) 0.09260(19) 0.78567(14) 0.0381(8) Uani 1 1 d . . .
C43 C -0.0069(2) 0.1631(2) 0.77821(16) 0.0436(8) Uani 1 1 d . . .
H43 H 0.0289 0.1936 0.7512 0.052 Uiso 1 1 calc R . .
C44 C -0.0917(2) 0.1876(2) 0.80952(16) 0.0521(10) Uani 1 1 d . . .
H44 H -0.1154 0.2342 0.8031 0.063 Uiso 1 1 calc R . .
C45 C -0.1435(3) 0.1431(3) 0.85131(18) 0.0640(12) Uani 1 1 d . . .
H45 H -0.2000 0.1607 0.8744 0.077 Uiso 1 1 calc R . .
C46 C -0.1131(2) 0.0754(3) 0.85871(18) 0.0671(13) Uani 1 1 d . . .
H46 H -0.1492 0.0464 0.8868 0.081 Uiso 1 1 calc R . .
C47 C 0.2460(4) -0.09688(18) 0.7171(2) 0.0705(13) Uani 1 1 d . . .
H47A H 0.2596 -0.1203 0.7563 0.106 Uiso 1 1 calc R . .
H47B H 0.3054 -0.1029 0.6898 0.106 Uiso 1 1 calc R . .
H47C H 0.1848 -0.1176 0.6980 0.106 Uiso 1 1 calc R . .
C48 C 0.3014(2) 0.10829(15) 0.82934(14) 0.0282(6) Uani 1 1 d . . .
H48 H 0.3054 0.0642 0.8091 0.034 Uiso 1 1 calc R . .
C49 C 0.3226(2) 0.11255(15) 0.89270(13) 0.0279(6) Uani 1 1 d . . .
C50 C 0.3583(2) 0.06220(16) 0.93474(14) 0.0328(7) Uani 1 1 d . . .
H50 H 0.3721 0.0142 0.9264 0.039 Uiso 1 1 calc R . .
C51 C 0.3697(2) 0.09621(16) 0.99112(15) 0.0353(7) Uani 1 1 d . . .
H51 H 0.3925 0.0763 1.0287 0.042 Uiso 1 1 calc R . .
C52 C 0.3405(2) 0.16617(17) 0.98050(14) 0.0350(7) Uani 1 1 d . . .
H52 H 0.3414 0.2017 1.0110 0.042 Uiso 1 1 calc R . .
C53 C 0.3674(3) 0.37139(18) 0.75361(16) 0.0494(9) Uani 1 1 d . . .
H53A H 0.3886 0.3478 0.7157 0.074 Uiso 1 1 calc R . .
H53B H 0.4245 0.3707 0.7830 0.074 Uiso 1 1 calc R . .
H53C H 0.3486 0.4201 0.7445 0.074 Uiso 1 1 calc R . .
C54 C 0.1874(3) 0.34534(19) 0.73987(16) 0.0504(10) Uani 1 1 d . . .
H54A H 0.1711 0.3955 0.7377 0.076 Uiso 1 1 calc R . .
H54B H 0.1284 0.3198 0.7568 0.076 Uiso 1 1 calc R . .
H54C H 0.2027 0.3277 0.6986 0.076 Uiso 1 1 calc R . .
C55 C 0.0677(3) 0.34699(19) 0.87681(16) 0.0476(9) Uani 1 1 d . . .
H55A H 0.0043 0.3354 0.8546 0.071 Uiso 1 1 calc R . .
H55B H 0.1083 0.3805 0.8527 0.071 Uiso 1 1 calc R . .
H55C H 0.0503 0.3679 0.9165 0.071 Uiso 1 1 calc R . .
C56 C 0.0733(2) 0.2361(2) 0.92878(15) 0.0480(8) Uani 1 1 d . . .
H56A H 0.0664 0.2590 0.9688 0.072 Uiso 1 1 calc R . .
H56B H 0.1118 0.1922 0.9335 0.072 Uiso 1 1 calc R . .
H56C H 0.0047 0.2259 0.9123 0.072 Uiso 1 1 calc R . .
C57 C 0.2838(3) 0.7846(3) 0.8677(2) 0.0631(19) Uani 0.681(6) 1 d PGDU A 1
C58 C 0.2168(4) 0.8331(2) 0.8937(2) 0.055(3) Uani 0.681(6) 1 d PGD A 1
H58A H 0.2390 0.8799 0.9008 0.065 Uiso 0.681(6) 1 calc PR A 1
C59 C 0.1172(3) 0.8131(2) 0.9094(2) 0.069(2) Uani 0.681(6) 1 d PGU A 1
H59A H 0.0714 0.8462 0.9271 0.083 Uiso 0.681(6) 1 calc PR A 1
C60 C 0.0847(3) 0.7446(3) 0.8990(3) 0.074(2) Uani 0.681(6) 1 d PGU A 1
H60A H 0.0167 0.7310 0.9097 0.089 Uiso 0.681(6) 1 calc PR A 1
C61 C 0.1517(4) 0.6961(2) 0.8731(3) 0.097(3) Uani 0.681(6) 1 d PG A 1
H61A H 0.1295 0.6493 0.8660 0.117 Uiso 0.681(6) 1 calc PR A 1
C62 C 0.2513(3) 0.7161(2) 0.8574(3) 0.067(2) Uani 0.681(6) 1 d PGD A 1
H62A H 0.2971 0.6830 0.8397 0.081 Uiso 0.681(6) 1 calc PR A 1
C63 C 0.3939(5) 0.8030(5) 0.8513(5) 0.098(3) Uani 0.681(6) 1 d PDU A 1
H63A H 0.4065 0.8526 0.8604 0.147 Uiso 0.681(6) 1 calc PR A 1
H63B H 0.4052 0.7944 0.8075 0.147 Uiso 0.681(6) 1 calc PR A 1
H63C H 0.4412 0.7739 0.8754 0.147 Uiso 0.681(6) 1 calc PR A 1
C64 C 0.1776(7) 0.7829(6) 0.8955(5) 0.083(6) Uani 0.319(6) 1 d PGD A 2
C65 C 0.2182(9) 0.7188(4) 0.8772(5) 0.078(6) Uani 0.319(6) 1 d PGD A 2
H65A H 0.1786 0.6772 0.8814 0.094 Uiso 0.319(6) 1 calc PR A 2
C66 C 0.3169(10) 0.7156(5) 0.8526(6) 0.101(7) Uani 0.319(6) 1 d PG A 2
H66A H 0.3447 0.6718 0.8400 0.121 Uiso 0.319(6) 1 calc PR A 2
C67 C 0.3748(8) 0.7765(6) 0.8463(6) 0.080(4) Uani 0.319(6) 1 d PGU A 2
H67A H 0.4422 0.7744 0.8295 0.096 Uiso 0.319(6) 1 calc PR A 2
C68 C 0.3341(9) 0.8406(5) 0.8647(6) 0.081(5) Uani 0.319(6) 1 d PG A 2
H68A H 0.3737 0.8823 0.8604 0.097 Uiso 0.319(6) 1 calc PR A 2
C69 C 0.2355(9) 0.8438(4) 0.8893(5) 0.064(6) Uani 0.319(6) 1 d PGD A 2
H69A H 0.2077 0.8876 0.9018 0.077 Uiso 0.319(6) 1 calc PR A 2
C70 C 0.0688(11) 0.7881(9) 0.9213(10) 0.104(6) Uani 0.319(6) 1 d PDU A 2
H70A H 0.0370 0.7414 0.9214 0.156 Uiso 0.319(6) 1 calc PR A 2
H70B H 0.0278 0.8198 0.8957 0.156 Uiso 0.319(6) 1 calc PR A 2
H70C H 0.0716 0.8063 0.9633 0.156 Uiso 0.319(6) 1 calc PR A 2

loop_
_atom_site_aniso_label
_atom_site_aniso_U_11
_atom_site_aniso_U_22
_atom_site_aniso_U_33
_atom_site_aniso_U_23
_atom_site_aniso_U_13
_atom_site_aniso_U_12
Zr1 0.02524(12) 0.02950(13) 0.02597(14) 0.00247(13) 0.00290(12) 0.00447(12)
O1 0.0258(11) 0.0510(14) 0.0439(14) -0.0064(11) -0.0039(10) 0.0039(10)
O2 0.0544(14) 0.0321(11) 0.0552(14) -0.0033(10) 0.0053(13) -0.0010(12)
N1 0.0238(12) 0.0307(13) 0.0272(13) 0.0013(11) 0.0041(10) 0.0043(10)
N2 0.0264(11) 0.0313(12) 0.0324(13) 0.0012(12) 0.0067(10) 0.0059(10)
N3 0.0249(11) 0.0328(12) 0.0237(12) 0.0012(10) 0.0043(11) 0.0023(11)
N4 0.0263(13) 0.0339(13) 0.0259(13) 0.0039(11) 0.0009(10) -0.0002(10)
N5 0.0501(15) 0.0341(13) 0.0309(14) 0.0047(11) 0.0075(14) 0.0125(14)
N6 0.0280(12) 0.0512(18) 0.0369(15) 0.0005(13) 0.0000(11) 0.0045(12)
C1 0.0231(13) 0.0383(16) 0.0251(15) -0.0012(13) 0.0005(12) 0.0043(12)
C2 0.0241(14) 0.0326(14) 0.0232(14) 0.0001(12) 0.0025(11) 0.0029(12)
C3 0.0271(14) 0.0422(16) 0.0292(16) 0.0054(13) -0.0006(14) -0.0004(14)
C4 0.0189(13) 0.062(2) 0.0224(16) 0.0028(15) 0.0010(12) 0.0010(14)
C5 0.0252(14) 0.051(2) 0.0216(15) -0.0044(14) -0.0023(12) 0.0069(14)
C6 0.0252(14) 0.0421(17) 0.0304(16) -0.0064(13) -0.0005(12) 0.0082(12)
C7 0.0499(19) 0.0430(18) 0.050(2) -0.0094(16) 0.0120(19) 0.0060(18)
C8 0.065(2) 0.046(2) 0.069(3) -0.0214(19) 0.017(2) 0.008(2)
C9 0.049(2) 0.067(3) 0.056(3) -0.031(2) 0.0060(19) 0.023(2)
C10 0.0334(17) 0.076(3) 0.0283(18) -0.0103(17) -0.0005(14) 0.0146(18)
C11 0.0301(15) 0.0266(15) 0.0358(17) -0.0004(13) 0.0098(13) 0.0050(12)
C12 0.0291(15) 0.0295(15) 0.045(2) -0.0016(14) 0.0023(14) 0.0026(12)
C13 0.0311(17) 0.0328(17) 0.067(3) -0.0042(17) 0.0099(17) -0.0037(14)
C14 0.0388(17) 0.0354(17) 0.065(3) 0.0069(19) 0.0212(19) -0.0005(14)
C15 0.049(2) 0.0251(16) 0.047(2) 0.0079(14) 0.0177(16) 0.0048(14)
C16 0.0389(16) 0.0241(14) 0.0348(19) -0.0003(12) 0.0068(14) 0.0048(12)
C17 0.0403(16) 0.0320(15) 0.0343(17) 0.0014(12) 0.0075(16) 0.0051(14)
C18 0.049(2) 0.0385(17) 0.0427(19) 0.0069(15) 0.0043(16) 0.0138(15)
C19 0.077(3) 0.0380(19) 0.037(2) 0.0131(16) 0.0163(19) 0.0163(18)
C20 0.057(2) 0.0351(18) 0.061(3) 0.0165(17) 0.023(2) 0.0067(17)
C21 0.0259(16) 0.053(2) 0.065(2) -0.0096(19) -0.0108(16) 0.0058(15)
C22 0.0263(14) 0.0277(14) 0.0284(16) 0.0070(13) 0.0032(12) 0.0021(11)
C23 0.0269(14) 0.0322(15) 0.0325(17) 0.0039(13) 0.0036(13) 0.0052(12)
C24 0.0275(14) 0.0383(18) 0.0441(19) 0.0082(14) -0.0001(14) 0.0057(13)
C25 0.0283(15) 0.0392(18) 0.050(2) 0.0052(14) 0.0138(14) 0.0118(13)
C26 0.0354(15) 0.0340(15) 0.0365(17) -0.0024(16) 0.0073(13) 0.0084(15)
C27 0.0275(14) 0.0348(16) 0.0296(17) 0.0022(13) 0.0047(13) 0.0026(12)
C28 0.0289(15) 0.0316(14) 0.0253(15) 0.0008(12) 0.0041(11) 0.0069(11)
C29 0.0326(15) 0.0295(15) 0.0297(16) -0.0030(13) 0.0073(12) 0.0023(12)
C30 0.0386(16) 0.0328(15) 0.0320(17) 0.0029(12) 0.0114(14) 0.0032(13)
C31 0.0412(17) 0.0364(16) 0.0270(16) -0.0001(13) 0.0067(14) 0.0090(14)
C32 0.0339(15) 0.0363(15) 0.0289(15) 0.0012(15) 0.0006(14) 0.0044(12)
C33 0.0414(18) 0.0472(19) 0.0339(19) -0.0007(15) -0.0029(14) -0.0010(15)
C34 0.058(2) 0.048(2) 0.037(2) -0.0066(17) -0.0087(17) -0.0032(18)
C35 0.070(3) 0.051(2) 0.0285(18) -0.0035(16) -0.0056(18) 0.0047(19)
C36 0.064(2) 0.0396(18) 0.0288(18) 0.0022(15) 0.0049(16) 0.0076(16)
C37 0.0259(15) 0.0497(19) 0.0266(16) 0.0034(14) -0.0028(13) -0.0054(14)
C38 0.0348(17) 0.0449(19) 0.0360(18) 0.0034(15) -0.0050(15) -0.0095(15)
C39 0.046(2) 0.058(2) 0.049(2) 0.0161(18) -0.0102(18) -0.0184(18)
C40 0.0353(19) 0.089(3) 0.049(2) 0.032(2) -0.0084(17) -0.020(2)
C41 0.0272(16) 0.083(3) 0.037(2) 0.0237(19) -0.0088(14) -0.0052(17)
C42 0.0232(14) 0.063(2) 0.0276(17) 0.0076(16) -0.0039(13) -0.0028(14)
C43 0.0246(15) 0.069(2) 0.0375(19) 0.0032(18) 0.0060(14) 0.0057(16)
C44 0.0269(16) 0.091(3) 0.038(2) 0.001(2) 0.0019(15) 0.0121(18)
C45 0.0301(17) 0.121(4) 0.040(2) 0.018(3) 0.0069(18) 0.016(2)
C46 0.0228(15) 0.137(4) 0.042(2) 0.038(3) 0.0059(17) -0.002(2)
C47 0.101(4) 0.037(2) 0.074(3) -0.0022(19) 0.012(3) 0.003(2)
C48 0.0204(14) 0.0298(15) 0.0343(16) 0.0016(13) 0.0035(11) -0.0021(11)
C49 0.0205(13) 0.0308(15) 0.0323(17) 0.0042(13) -0.0005(12) -0.0008(12)
C50 0.0237(14) 0.0329(16) 0.0420(19) 0.0111(14) -0.0054(13) 0.0012(12)
C51 0.0286(15) 0.0428(18) 0.0344(18) 0.0138(14) -0.0067(14) -0.0032(14)
C52 0.0311(15) 0.0390(17) 0.0349(18) 0.0024(14) -0.0041(14) -0.0060(13)
C53 0.071(2) 0.0352(18) 0.042(2) 0.0058(16) 0.0156(19) 0.0117(18)
C54 0.063(2) 0.053(2) 0.036(2) 0.0072(17) 0.0000(17) 0.0236(18)
C55 0.0343(17) 0.065(2) 0.043(2) -0.0034(18) 0.0002(15) 0.0186(17)
C56 0.0294(15) 0.071(2) 0.044(2) 0.004(2) 0.0036(14) -0.0069(17)
C57 0.062(3) 0.091(5) 0.036(3) -0.006(3) -0.010(3) -0.020(4)
C58 0.061(5) 0.050(4) 0.053(6) -0.009(4) -0.007(4) -0.002(4)
C59 0.068(5) 0.083(5) 0.058(4) 0.019(4) -0.013(4) 0.008(4)
C60 0.063(4) 0.078(5) 0.080(5) 0.018(4) 0.004(4) -0.018(4)
C61 0.061(5) 0.072(5) 0.159(9) 0.013(5) 0.024(5) -0.013(4)
C62 0.070(5) 0.065(5) 0.066(5) -0.019(4) 0.015(5) -0.003(4)
C63 0.080(5) 0.139(8) 0.075(5) -0.020(6) 0.002(5) -0.038(5)
C64 0.096(13) 0.089(14) 0.064(10) 0.016(10) -0.039(10) 0.015(10)
C65 0.142(18) 0.050(9) 0.044(8) 0.003(6) 0.052(10) 0.016(11)
C66 0.111(14) 0.054(10) 0.138(16) -0.022(12) 0.049(15) -0.004(10)
C67 0.080(7) 0.113(9) 0.047(7) -0.015(7) -0.006(6) -0.005(8)
C68 0.103(13) 0.071(10) 0.069(11) -0.038(9) -0.026(10) 0.010(9)
C69 0.090(14) 0.075(12) 0.028(10) 0.004(9) -0.002(9) 0.024(11)
C70 0.117(11) 0.100(12) 0.095(11) 0.017(10) 0.006(10) -0.008(10)

loop_
_atom_type_symbol
_atom_type_description
_atom_type_scat_dispersion_real
_atom_type_scat_dispersion_imag
_atom_type_scat_source
C C 0.0033 0.0016 'International Tables Vol C Tables 4.2.6.8 and 6.1.1.4'
H H 0.0000 0.0000 'International Tables Vol C Tables 4.2.6.8 and 6.1.1.4'
N N 0.0061 0.0033 'International Tables Vol C Tables 4.2.6.8 and 6.1.1.4'
O O 0.0106 0.0060 'International Tables Vol C Tables 4.2.6.8 and 6.1.1.4'
Zr Zr -2.9673 0.5597 'International Tables Vol C Tables 4.2.6.8 and 6.1.1.4'

loop_
_geom_angle_atom_site_label_1
_geom_angle_atom_site_label_2
_geom_angle_atom_site_label_3
_geom_angle
_geom_angle_site_symmetry_1
_geom_angle_site_symmetry_3
_geom_angle_publ_flag
N5 Zr1 N6 101.36(11) . . ?
N5 Zr1 N1 101.79(10) . . ?
N6 Zr1 N1 93.82(9) . . ?
N5 Zr1 N2 89.17(10) . . ?
N6 Zr1 N2 163.95(10) . . ?
N1 Zr1 N2 71.99(8) . . ?
N5 Zr1 N4 162.89(9) . . ?
N6 Zr1 N4 93.27(9) . . ?
N1 Zr1 N4 85.86(8) . . ?
N2 Zr1 N4 78.58(8) . . ?
N5 Zr1 N3 95.33(9) . . ?
N6 Zr1 N3 105.74(10) . . ?
N1 Zr1 N3 150.90(8) . . ?
N2 Zr1 N3 85.05(8) . . ?
N4 Zr1 N3 71.96(8) . . ?
C12 O1 C21 118.2(3) . . ?
C38 O2 C47 118.6(3) . . ?
C22 N1 C2 117.4(2) . . ?
C22 N1 Zr1 115.65(19) . . ?
C2 N1 Zr1 126.82(17) . . ?
C26 N2 C23 105.9(2) . . ?
C26 N2 Zr1 140.2(2) . . ?
C23 N2 Zr1 113.88(17) . . ?
C48 N3 C28 119.4(2) . . ?
C48 N3 Zr1 114.51(18) . . ?
C28 N3 Zr1 126.04(17) . . ?
C52 N4 C49 105.4(2) . . ?
C52 N4 Zr1 139.5(2) . . ?
C49 N4 Zr1 113.85(18) . . ?
C53 N5 C54 109.4(2) . . ?
C53 N5 Zr1 127.2(2) . . ?
C54 N5 Zr1 123.1(2) . . ?
C56 N6 C55 109.6(3) . . ?
C56 N6 Zr1 126.3(2) . . ?
C55 N6 Zr1 123.5(2) . . ?
C2 C1 C6 118.9(3) . . ?
C2 C1 C11 122.0(2) . . ?
C6 C1 C11 119.0(3) . . ?
C1 C2 C3 120.2(3) . . ?
C1 C2 N1 121.5(2) . . ?
C3 C2 N1 118.2(2) . . ?
C4 C3 C2 120.9(3) . . ?
C4 C3 H3 119.6 . . ?
C2 C3 H3 119.6 . . ?
C3 C4 C5 121.2(3) . . ?
C3 C4 H4 119.4 . . ?
C5 C4 H4 119.4 . . ?
C4 C5 C10 122.6(3) . . ?
C4 C5 C6 118.5(3) . . ?
C10 C5 C6 118.9(3) . . ?
C7 C6 C5 118.4(3) . . ?
C7 C6 C1 121.3(3) . . ?
C5 C6 C1 120.3(3) . . ?
C8 C7 C6 121.0(3) . . ?
C8 C7 H7 119.5 . . ?
C6 C7 H7 119.5 . . ?
C7 C8 C9 120.0(3) . . ?
C7 C8 H8 120.0 . . ?
C9 C8 H8 120.0 . . ?
C10 C9 C8 121.1(3) . . ?
C10 C9 H9 119.4 . . ?
C8 C9 H9 119.4 . . ?
C9 C10 C5 120.5(3) . . ?
C9 C10 H10 119.7 . . ?
C5 C10 H10 119.7 . . ?
C12 C11 C16 118.8(3) . . ?
C12 C11 C1 120.2(3) . . ?
C16 C11 C1 121.0(3) . . ?
O1 C12 C11 115.7(3) . . ?
O1 C12 C13 122.3(3) . . ?
C11 C12 C13 122.0(3) . . ?
C14 C13 C12 119.4(3) . . ?
C14 C13 H13 120.3 . . ?
C12 C13 H13 120.3 . . ?
C13 C14 C15 121.7(3) . . ?
C13 C14 H14 119.2 . . ?
C15 C14 H14 119.2 . . ?
C20 C15 C14 122.2(3) . . ?
C20 C15 C16 119.1(3) . . ?
C14 C15 C16 118.6(3) . . ?
C11 C16 C17 122.7(3) . . ?
C11 C16 C15 119.4(3) . . ?
C17 C16 C15 117.9(3) . . ?
C18 C17 C16 121.2(3) . . ?
C18 C17 H17 119.4 . . ?
C16 C17 H17 119.4 . . ?
C17 C18 C19 119.9(3) . . ?
C17 C18 H18 120.1 . . ?
C19 C18 H18 120.1 . . ?
C20 C19 C18 121.1(3) . . ?
C20 C19 H19 119.5 . . ?
C18 C19 H19 119.5 . . ?
C19 C20 C15 120.8(3) . . ?
C19 C20 H20 119.6 . . ?
C15 C20 H20 119.6 . . ?
O1 C21 H21A 109.5 . . ?
O1 C21 H21B 109.5 . . ?
H21A C21 H21B 109.5 . . ?
O1 C21 H21C 109.5 . . ?
H21A C21 H21C 109.5 . . ?
H21B C21 H21C 109.5 . . ?
N1 C22 C23 120.2(3) . . ?
N1 C22 H22 119.9 . . ?
C23 C22 H22 119.9 . . ?
N2 C23 C22 117.9(2) . . ?
N2 C23 C24 110.0(3) . . ?
C22 C23 C24 131.9(3) . . ?
C25 C24 C23 105.6(3) . . ?
C25 C24 H24 127.2 . . ?
C23 C24 H24 127.2 . . ?
C24 C25 C26 107.4(3) . . ?
C24 C25 H25 126.3 . . ?
C26 C25 H25 126.3 . . ?
N2 C26 C25 111.1(3) . . ?
N2 C26 H26 124.5 . . ?
C25 C26 H26 124.5 . . ?
C28 C27 C32 118.8(3) . . ?
C28 C27 C37 122.7(3) . . ?
C32 C27 C37 118.4(3) . . ?
C27 C28 C29 120.6(3) . . ?
C27 C28 N3 121.9(3) . . ?
C29 C28 N3 117.5(3) . . ?
C30 C29 C28 121.0(3) . . ?
C30 C29 H29 119.5 . . ?
C28 C29 H29 119.5 . . ?
C29 C30 C31 120.7(3) . . ?
C29 C30 H30 119.7 . . ?
C31 C30 H30 119.7 . . ?
C36 C31 C32 119.3(3) . . ?
C36 C31 C30 121.8(3) . . ?
C32 C31 C30 118.9(3) . . ?
C33 C32 C31 118.6(3) . . ?
C33 C32 C27 121.5(3) . . ?
C31 C32 C27 119.8(3) . . ?
C34 C33 C32 121.1(3) . . ?
C34 C33 H33 119.5 . . ?
C32 C33 H33 119.5 . . ?
C33 C34 C35 119.8(3) . . ?
C33 C34 H34 120.1 . . ?
C35 C34 H34 120.1 . . ?
C36 C35 C34 120.9(3) . . ?
C36 C35 H35 119.6 . . ?
C34 C35 H35 119.6 . . ?
C35 C36 C31 120.4(3) . . ?
C35 C36 H36 119.8 . . ?
C31 C36 H36 119.8 . . ?
C38 C37 C42 119.3(3) . . ?
C38 C37 C27 119.3(3) . . ?
C42 C37 C27 121.3(3) . . ?
O2 C38 C37 115.3(3) . . ?
O2 C38 C39 123.8(3) . . ?
C37 C38 C39 120.8(3) . . ?
C40 C39 C38 119.4(4) . . ?
C40 C39 H39 120.3 . . ?
C38 C39 H39 120.3 . . ?
C39 C40 C41 122.7(3) . . ?
C39 C40 H40 118.7 . . ?
C41 C40 H40 118.7 . . ?
C40 C41 C46 123.9(4) . . ?
C40 C41 C42 118.0(3) . . ?
C46 C41 C42 118.1(4) . . ?
C37 C42 C43 121.8(3) . . ?
C37 C42 C41 119.6(3) . . ?
C43 C42 C41 118.5(3) . . ?
C44 C43 C42 121.1(3) . . ?
C44 C43 H43 119.4 . . ?
C42 C43 H43 119.4 . . ?
C43 C44 C45 119.8(4) . . ?
C43 C44 H44 120.1 . . ?
C45 C44 H44 120.1 . . ?
C46 C45 C44 120.5(3) . . ?
C46 C45 H45 119.7 . . ?
C44 C45 H45 119.7 . . ?
C45 C46 C41 121.8(4) . . ?
C45 C46 H46 119.1 . . ?
C41 C46 H46 119.1 . . ?
O2 C47 H47A 109.5 . . ?
O2 C47 H47B 109.5 . . ?
H47A C47 H47B 109.5 . . ?
O2 C47 H47C 109.5 . . ?
H47A C47 H47C 109.5 . . ?
H47B C47 H47C 109.5 . . ?
N3 C48 C49 120.8(3) . . ?
N3 C48 H48 119.6 . . ?
C49 C48 H48 119.6 . . ?
N4 C49 C50 110.0(3) . . ?
N4 C49 C48 118.4(3) . . ?
C50 C49 C48 131.6(3) . . ?
C51 C50 C49 107.0(3) . . ?
C51 C50 H50 126.5 . . ?
C49 C50 H50 126.5 . . ?
C50 C51 C52 105.4(3) . . ?
C50 C51 H51 127.3 . . ?
C52 C51 H51 127.3 . . ?
N4 C52 C51 112.1(3) . . ?
N4 C52 H52 123.9 . . ?
C51 C52 H52 123.9 . . ?
N5 C53 H53A 109.5 . . ?
N5 C53 H53B 109.5 . . ?
H53A C53 H53B 109.5 . . ?
N5 C53 H53C 109.5 . . ?
H53A C53 H53C 109.5 . . ?
H53B C53 H53C 109.5 . . ?
N5 C54 H54A 109.5 . . ?
N5 C54 H54B 109.5 . . ?
H54A C54 H54B 109.5 . . ?
N5 C54 H54C 109.5 . . ?
H54A C54 H54C 109.5 . . ?
H54B C54 H54C 109.5 . . ?
N6 C55 H55A 109.5 . . ?
N6 C55 H55B 109.5 . . ?
H55A C55 H55B 109.5 . . ?
N6 C55 H55C 109.5 . . ?
H55A C55 H55C 109.5 . . ?
H55B C55 H55C 109.5 . . ?
N6 C56 H56A 109.5 . . ?
N6 C56 H56B 109.5 . . ?
H56A C56 H56B 109.5 . . ?
N6 C56 H56C 109.5 . . ?
H56A C56 H56C 109.5 . . ?
H56B C56 H56C 109.5 . . ?
C58 C57 C62 120.0 . . ?
C58 C57 C63 122.2(4) . . ?
C62 C57 C63 117.8(4) . . ?
C57 C58 C59 120.0 . . ?
C57 C58 H58A 120.0 . . ?
C59 C58 H58A 120.0 . . ?
C58 C59 C60 120.0 . . ?
C58 C59 H59A 120.0 . . ?
C60 C59 H59A 120.0 . . ?
C61 C60 C59 120.0 . . ?
C61 C60 H60A 120.0 . . ?
C59 C60 H60A 120.0 . . ?
C62 C61 C60 120.0 . . ?
C62 C61 H61A 120.0 . . ?
C60 C61 H61A 120.0 . . ?
C61 C62 C57 120.0 . . ?
C61 C62 H62A 120.0 . . ?
C57 C62 H62A 120.0 . . ?
C57 C63 H63A 109.5 . . ?
C57 C63 H63B 109.5 . . ?
H63A C63 H63B 109.5 . . ?
C57 C63 H63C 109.5 . . ?
H63A C63 H63C 109.5 . . ?
H63B C63 H63C 109.5 . . ?
C65 C64 C69 120.0 . . ?
C65 C64 C70 121.0(7) . . ?
C69 C64 C70 119.0(7) . . ?
C66 C65 C64 120.0 . . ?
C66 C65 H65A 120.0 . . ?
C64 C65 H65A 120.0 . . ?
C67 C66 C65 120.0 . . ?
C67 C66 H66A 120.0 . . ?
C65 C66 H66A 120.0 . . ?
C68 C67 C66 120.0 . . ?
C68 C67 H67A 120.0 . . ?
C66 C67 H67A 120.0 . . ?
C67 C68 C69 120.0 . . ?
C67 C68 H68A 120.0 . . ?
C69 C68 H68A 120.0 . . ?
C68 C69 C64 120.0 . . ?
C68 C69 H69A 120.0 . . ?
C64 C69 H69A 120.0 . . ?
C64 C70 H70A 109.5 . . ?
C64 C70 H70B 109.5 . . ?
H70A C70 H70B 109.5 . . ?
C64 C70 H70C 109.5 . . ?
H70A C70 H70C 109.5 . . ?
H70B C70 H70C 109.5 . . ?

loop_
_geom_bond_atom_site_label_1
_geom_bond_atom_site_label_2
_geom_bond_distance
_geom_bond_site_symmetry_2
_geom_bond_publ_flag
Zr1 N5 2.054(2) . ?
Zr1 N6 2.073(2) . ?
Zr1 N1 2.317(2) . ?
Zr1 N2 2.319(2) . ?
Zr1 N4 2.328(2) . ?
Zr1 N3 2.352(2) . ?
O1 C12 1.379(4) . ?
O1 C21 1.438(4) . ?
O2 C38 1.383(4) . ?
O2 C47 1.421(4) . ?
N1 C22 1.317(3) . ?
N1 C2 1.440(3) . ?
N2 C26 1.357(3) . ?
N2 C23 1.395(4) . ?
N3 C48 1.320(3) . ?
N3 C28 1.432(3) . ?
N4 C52 1.353(4) . ?
N4 C49 1.390(4) . ?
N5 C53 1.467(5) . ?
N5 C54 1.484(4) . ?
N6 C56 1.464(4) . ?
N6 C55 1.472(4) . ?
C1 C2 1.382(4) . ?
C1 C6 1.440(4) . ?
C1 C11 1.500(4) . ?
C2 C3 1.425(4) . ?
C3 C4 1.373(4) . ?
C3 H3 0.9500 . ?
C4 C5 1.402(5) . ?
C4 H4 0.9500 . ?
C5 C10 1.426(4) . ?
C5 C6 1.430(4) . ?
C6 C7 1.428(4) . ?
C7 C8 1.372(4) . ?
C7 H7 0.9500 . ?
C8 C9 1.407(5) . ?
C8 H8 0.9500 . ?
C9 C10 1.366(5) . ?
C9 H9 0.9500 . ?
C10 H10 0.9500 . ?
C11 C12 1.389(4) . ?
C11 C16 1.424(4) . ?
C12 C13 1.414(4) . ?
C13 C14 1.366(5) . ?
C13 H13 0.9500 . ?
C14 C15 1.418(5) . ?
C14 H14 0.9500 . ?
C15 C20 1.417(5) . ?
C15 C16 1.441(4) . ?
C16 C17 1.436(4) . ?
C17 C18 1.367(4) . ?
C17 H17 0.9500 . ?
C18 C19 1.418(5) . ?
C18 H18 0.9500 . ?
C19 C20 1.362(5) . ?
C19 H19 0.9500 . ?
C20 H20 0.9500 . ?
C21 H21A 0.9800 . ?
C21 H21B 0.9800 . ?
C21 H21C 0.9800 . ?
C22 C23 1.408(4) . ?
C22 H22 0.9500 . ?
C23 C24 1.417(4) . ?
C24 C25 1.396(4) . ?
C24 H24 0.9500 . ?
C25 C26 1.397(4) . ?
C25 H25 0.9500 . ?
C26 H26 0.9500 . ?
C27 C28 1.399(4) . ?
C27 C32 1.443(4) . ?
C27 C37 1.494(4) . ?
C28 C29 1.408(4) . ?
C29 C30 1.370(4) . ?
C29 H29 0.9500 . ?
C30 C31 1.426(4) . ?
C30 H30 0.9500 . ?
C31 C36 1.420(4) . ?
C31 C32 1.421(4) . ?
C32 C33 1.421(4) . ?
C33 C34 1.375(4) . ?
C33 H33 0.9500 . ?
C34 C35 1.407(5) . ?
C34 H34 0.9500 . ?
C35 C36 1.372(5) . ?
C35 H35 0.9500 . ?
C36 H36 0.9500 . ?
C37 C38 1.389(4) . ?
C37 C42 1.422(4) . ?
C38 C39 1.415(4) . ?
C39 C40 1.362(5) . ?
C39 H39 0.9500 . ?
C40 C41 1.399(6) . ?
C40 H40 0.9500 . ?
C41 C46 1.423(5) . ?
C41 C42 1.434(4) . ?
C42 C43 1.428(5) . ?
C43 C44 1.377(4) . ?
C43 H43 0.9500 . ?
C44 C45 1.414(5) . ?
C44 H44 0.9500 . ?
C45 C46 1.358(6) . ?
C45 H45 0.9500 . ?
C46 H46 0.9500 . ?
C47 H47A 0.9800 . ?
C47 H47B 0.9800 . ?
C47 H47C 0.9800 . ?
C48 C49 1.411(4) . ?
C48 H48 0.9500 . ?
C49 C50 1.406(4) . ?
C50 C51 1.398(4) . ?
C50 H50 0.9500 . ?
C51 C52 1.406(4) . ?
C51 H51 0.9500 . ?
C52 H52 0.9500 . ?
C53 H53A 0.9800 . ?
C53 H53B 0.9800 . ?
C53 H53C 0.9800 . ?
C54 H54A 0.9800 . ?
C54 H54B 0.9800 . ?
C54 H54C 0.9800 . ?
C55 H55A 0.9800 . ?
C55 H55B 0.9800 . ?
C55 H55C 0.9800 . ?
C56 H56A 0.9800 . ?
C56 H56B 0.9800 . ?
C56 H56C 0.9800 . ?
C57 C58 1.3900 . ?
C57 C62 1.3900 . ?
C57 C63 1.515(7) . ?
C58 C59 1.3900 . ?
C58 H58A 0.9500 . ?
C59 C60 1.3900 . ?
C59 H59A 0.9500 . ?
C60 C61 1.3900 . ?
C60 H60A 0.9500 . ?
C61 C62 1.3900 . ?
C61 H61A 0.9500 . ?
C62 H62A 0.9500 . ?
C63 H63A 0.9800 . ?
C63 H63B 0.9800 . ?
C63 H63C 0.9800 . ?
C64 C65 1.3900 . ?
C64 C69 1.3900 . ?
C64 C70 1.523(8) . ?
C65 C66 1.3900 . ?
C65 H65A 0.9500 . ?
C66 C67 1.3900 . ?
C66 H66A 0.9500 . ?
C67 C68 1.3900 . ?
C67 H67A 0.9500 . ?
C68 C69 1.3900 . ?
C68 H68A 0.9500 . ?
C69 H69A 0.9500 . ?
C70 H70A 0.9800 . ?
C70 H70B 0.9800 . ?
C70 H70C 0.9800 . ?

loop_
_geom_torsion_atom_site_label_1
_geom_torsion_atom_site_label_2
_geom_torsion_atom_site_label_3
_geom_torsion_atom_site_label_4
_geom_torsion
_geom_torsion_site_symmetry_1
_geom_torsion_site_symmetry_2
_geom_torsion_site_symmetry_3
_geom_torsion_site_symmetry_4
_geom_torsion_publ_flag
N5 Zr1 N1 C22 -90.4(2) . . . . ?
N6 Zr1 N1 C22 167.2(2) . . . . ?
N2 Zr1 N1 C22 -5.18(19) . . . . ?
N4 Zr1 N1 C22 74.2(2) . . . . ?
N3 Zr1 N1 C22 34.4(3) . . . . ?
N5 Zr1 N1 C2 86.1(2) . . . . ?
N6 Zr1 N1 C2 -16.3(2) . . . . ?
N2 Zr1 N1 C2 171.3(2) . . . . ?
N4 Zr1 N1 C2 -109.4(2) . . . . ?
N3 Zr1 N1 C2 -149.1(2) . . . . ?
N5 Zr1 N2 C26 -73.4(3) . . . . ?
N6 Zr1 N2 C26 155.2(4) . . . . ?
N1 Zr1 N2 C26 -176.1(3) . . . . ?
N4 Zr1 N2 C26 94.6(3) . . . . ?
N3 Zr1 N2 C26 22.0(3) . . . . ?
N5 Zr1 N2 C23 108.07(19) . . . . ?
N6 Zr1 N2 C23 -23.4(4) . . . . ?
N1 Zr1 N2 C23 5.38(18) . . . . ?
N4 Zr1 N2 C23 -83.95(19) . . . . ?
N3 Zr1 N2 C23 -156.51(19) . . . . ?
N5 Zr1 N3 C48 163.6(2) . . . . ?
N6 Zr1 N3 C48 -93.0(2) . . . . ?
N1 Zr1 N3 C48 37.4(3) . . . . ?
N2 Zr1 N3 C48 74.9(2) . . . . ?
N4 Zr1 N3 C48 -4.72(18) . . . . ?
N5 Zr1 N3 C28 -14.9(2) . . . . ?
N6 Zr1 N3 C28 88.5(2) . . . . ?
N1 Zr1 N3 C28 -141.1(2) . . . . ?
N2 Zr1 N3 C28 -103.6(2) . . . . ?
N4 Zr1 N3 C28 176.8(2) . . . . ?
N5 Zr1 N4 C52 127.7(4) . . . . ?
N6 Zr1 N4 C52 -83.4(3) . . . . ?
N1 Zr1 N4 C52 10.2(3) . . . . ?
N2 Zr1 N4 C52 82.7(3) . . . . ?
N3 Zr1 N4 C52 171.1(3) . . . . ?
N5 Zr1 N4 C49 -37.2(4) . . . . ?
N6 Zr1 N4 C49 111.75(18) . . . . ?
N1 Zr1 N4 C49 -154.64(18) . . . . ?
N2 Zr1 N4 C49 -82.20(18) . . . . ?
N3 Zr1 N4 C49 6.26(17) . . . . ?
N6 Zr1 N5 C53 152.1(2) . . . . ?
N1 Zr1 N5 C53 55.7(3) . . . . ?
N2 Zr1 N5 C53 -15.7(2) . . . . ?
N4 Zr1 N5 C53 -59.6(5) . . . . ?
N3 Zr1 N5 C53 -100.6(2) . . . . ?
N6 Zr1 N5 C54 -35.1(2) . . . . ?
N1 Zr1 N5 C54 -131.5(2) . . . . ?
N2 Zr1 N5 C54 157.1(2) . . . . ?
N4 Zr1 N5 C54 113.2(4) . . . . ?
N3 Zr1 N5 C54 72.2(2) . . . . ?
N5 Zr1 N6 C56 162.4(3) . . . . ?
N1 Zr1 N6 C56 -94.8(3) . . . . ?
N2 Zr1 N6 C56 -67.5(5) . . . . ?
N4 Zr1 N6 C56 -8.7(3) . . . . ?
N3 Zr1 N6 C56 63.4(3) . . . . ?
N5 Zr1 N6 C55 -27.4(3) . . . . ?
N1 Zr1 N6 C55 75.5(2) . . . . ?
N2 Zr1 N6 C55 102.8(4) . . . . ?
N4 Zr1 N6 C55 161.5(2) . . . . ?
N3 Zr1 N6 C55 -126.3(2) . . . . ?
C6 C1 C2 C3 0.0(4) . . . . ?
C11 C1 C2 C3 -178.8(3) . . . . ?
C6 C1 C2 N1 176.7(2) . . . . ?
C11 C1 C2 N1 -2.1(4) . . . . ?
C22 N1 C2 C1 58.4(4) . . . . ?
Zr1 N1 C2 C1 -118.0(3) . . . . ?
C22 N1 C2 C3 -124.8(3) . . . . ?
Zr1 N1 C2 C3 58.7(3) . . . . ?
C1 C2 C3 C4 -0.5(4) . . . . ?
N1 C2 C3 C4 -177.3(3) . . . . ?
C2 C3 C4 C5 0.6(4) . . . . ?
C3 C4 C5 C10 -178.6(3) . . . . ?
C3 C4 C5 C6 -0.2(4) . . . . ?
C4 C5 C6 C7 179.6(3) . . . . ?
C10 C5 C6 C7 -2.0(4) . . . . ?
C4 C5 C6 C1 -0.3(4) . . . . ?
C10 C5 C6 C1 178.2(3) . . . . ?
C2 C1 C6 C7 -179.5(3) . . . . ?
C11 C1 C6 C7 -0.6(4) . . . . ?
C2 C1 C6 C5 0.3(4) . . . . ?
C11 C1 C6 C5 179.2(3) . . . . ?
C5 C6 C7 C8 1.0(5) . . . . ?
C1 C6 C7 C8 -179.1(3) . . . . ?
C6 C7 C8 C9 -0.1(6) . . . . ?
C7 C8 C9 C10 0.2(6) . . . . ?
C8 C9 C10 C5 -1.2(6) . . . . ?
C4 C5 C10 C9 -179.6(3) . . . . ?
C6 C5 C10 C9 2.1(5) . . . . ?
C2 C1 C11 C12 -88.8(4) . . . . ?
C6 C1 C11 C12 92.4(3) . . . . ?
C2 C1 C11 C16 91.8(4) . . . . ?
C6 C1 C11 C16 -87.1(3) . . . . ?
C21 O1 C12 C11 170.7(3) . . . . ?
C21 O1 C12 C13 -8.7(4) . . . . ?
C16 C11 C12 O1 175.2(2) . . . . ?
C1 C11 C12 O1 -4.3(4) . . . . ?
C16 C11 C12 C13 -5.5(4) . . . . ?
C1 C11 C12 C13 175.1(3) . . . . ?
O1 C12 C13 C14 -177.9(3) . . . . ?
C11 C12 C13 C14 2.8(5) . . . . ?
C12 C13 C14 C15 1.0(5) . . . . ?
C13 C14 C15 C20 176.5(3) . . . . ?
C13 C14 C15 C16 -1.9(5) . . . . ?
C12 C11 C16 C17 -174.3(3) . . . . ?
C1 C11 C16 C17 5.1(4) . . . . ?
C12 C11 C16 C15 4.4(4) . . . . ?
C1 C11 C16 C15 -176.1(3) . . . . ?
C20 C15 C16 C11 -179.3(3) . . . . ?
C14 C15 C16 C11 -0.9(4) . . . . ?
C20 C15 C16 C17 -0.5(4) . . . . ?
C14 C15 C16 C17 177.9(3) . . . . ?
C11 C16 C17 C18 178.1(3) . . . . ?
C15 C16 C17 C18 -0.7(4) . . . . ?
C16 C17 C18 C19 0.4(5) . . . . ?
C17 C18 C19 C20 1.1(5) . . . . ?
C18 C19 C20 C15 -2.4(5) . . . . ?
C14 C15 C20 C19 -176.4(3) . . . . ?
C16 C15 C20 C19 2.0(5) . . . . ?
C2 N1 C22 C23 -172.5(2) . . . . ?
Zr1 N1 C22 C23 4.4(3) . . . . ?
C26 N2 C23 C22 175.6(3) . . . . ?
Zr1 N2 C23 C22 -5.4(3) . . . . ?
C26 N2 C23 C24 -0.1(3) . . . . ?
Zr1 N2 C23 C24 178.97(19) . . . . ?
N1 C22 C23 N2 0.7(4) . . . . ?
N1 C22 C23 C24 175.3(3) . . . . ?
N2 C23 C24 C25 0.6(3) . . . . ?
C22 C23 C24 C25 -174.3(3) . . . . ?
C23 C24 C25 C26 -0.8(3) . . . . ?
C23 N2 C26 C25 -0.5(3) . . . . ?
Zr1 N2 C26 C25 -179.1(2) . . . . ?
C24 C25 C26 N2 0.9(4) . . . . ?
C32 C27 C28 C29 -4.1(4) . . . . ?
C37 C27 C28 C29 179.0(3) . . . . ?
C32 C27 C28 N3 176.4(2) . . . . ?
C37 C27 C28 N3 -0.4(4) . . . . ?
C48 N3 C28 C27 55.4(4) . . . . ?
Zr1 N3 C28 C27 -126.1(2) . . . . ?
C48 N3 C28 C29 -124.1(3) . . . . ?
Zr1 N3 C28 C29 54.4(3) . . . . ?
C27 C28 C29 C30 1.7(4) . . . . ?
N3 C28 C29 C30 -178.8(3) . . . . ?
C28 C29 C30 C31 2.0(4) . . . . ?
C29 C30 C31 C36 176.3(3) . . . . ?
C29 C30 C31 C32 -3.1(4) . . . . ?
C36 C31 C32 C33 -0.4(4) . . . . ?
C30 C31 C32 C33 179.0(3) . . . . ?
C36 C31 C32 C27 -178.8(3) . . . . ?
C30 C31 C32 C27 0.6(4) . . . . ?
C28 C27 C32 C33 -175.4(3) . . . . ?
C37 C27 C32 C33 1.6(4) . . . . ?
C28 C27 C32 C31 2.9(4) . . . . ?
C37 C27 C32 C31 179.9(3) . . . . ?
C31 C32 C33 C34 -0.8(5) . . . . ?
C27 C32 C33 C34 177.5(3) . . . . ?
C32 C33 C34 C35 1.7(5) . . . . ?
C33 C34 C35 C36 -1.3(6) . . . . ?
C34 C35 C36 C31 0.1(5) . . . . ?
C32 C31 C36 C35 0.8(5) . . . . ?
C30 C31 C36 C35 -178.6(3) . . . . ?
C28 C27 C37 C38 -101.9(3) . . . . ?
C32 C27 C37 C38 81.3(4) . . . . ?
C28 C27 C37 C42 81.8(4) . . . . ?
C32 C27 C37 C42 -95.0(3) . . . . ?
C47 O2 C38 C37 -164.3(3) . . . . ?
C47 O2 C38 C39 19.5(5) . . . . ?
C42 C37 C38 O2 -178.1(3) . . . . ?
C27 C37 C38 O2 5.5(4) . . . . ?
C42 C37 C38 C39 -1.8(5) . . . . ?
C27 C37 C38 C39 -178.2(3) . . . . ?
O2 C38 C39 C40 175.1(3) . . . . ?
C37 C38 C39 C40 -0.8(5) . . . . ?
C38 C39 C40 C41 1.3(5) . . . . ?
C39 C40 C41 C46 180.0(4) . . . . ?
C39 C40 C41 C42 1.0(5) . . . . ?
C38 C37 C42 C43 -174.4(3) . . . . ?
C27 C37 C42 C43 1.9(5) . . . . ?
C38 C37 C42 C41 4.1(4) . . . . ?
C27 C37 C42 C41 -179.6(3) . . . . ?
C40 C41 C42 C37 -3.6(5) . . . . ?
C46 C41 C42 C37 177.3(3) . . . . ?
C40 C41 C42 C43 174.9(3) . . . . ?
C46 C41 C42 C43 -4.1(5) . . . . ?
C37 C42 C43 C44 -179.9(3) . . . . ?
C41 C42 C43 C44 1.6(5) . . . . ?
C42 C43 C44 C45 2.0(5) . . . . ?
C43 C44 C45 C46 -3.0(6) . . . . ?
C44 C45 C46 C41 0.4(6) . . . . ?
C40 C41 C46 C45 -175.7(4) . . . . ?
C42 C41 C46 C45 3.2(6) . . . . ?
C28 N3 C48 C49 -178.8(2) . . . . ?
Zr1 N3 C48 C49 2.6(3) . . . . ?
C52 N4 C49 C50 0.9(3) . . . . ?
Zr1 N4 C49 C50 170.71(18) . . . . ?
C52 N4 C49 C48 -177.3(2) . . . . ?
Zr1 N4 C49 C48 -7.5(3) . . . . ?
N3 C48 C49 N4 3.3(4) . . . . ?
N3 C48 C49 C50 -174.4(3) . . . . ?
N4 C49 C50 C51 -0.4(3) . . . . ?
C48 C49 C50 C51 177.5(3) . . . . ?
C49 C50 C51 C52 -0.2(3) . . . . ?
C49 N4 C52 C51 -1.0(3) . . . . ?
Zr1 N4 C52 C51 -166.6(2) . . . . ?
C50 C51 C52 N4 0.7(3) . . . . ?
C62 C57 C58 C59 0.0 . . . . ?
C63 C57 C58 C59 -178.4(7) . . . . ?
C57 C58 C59 C60 0.0 . . . . ?
C58 C59 C60 C61 0.0 . . . . ?
C59 C60 C61 C62 0.0 . . . . ?
C60 C61 C62 C57 0.0 . . . . ?
C58 C57 C62 C61 0.0 . . . . ?
C63 C57 C62 C61 178.5(6) . . . . ?
C69 C64 C65 C66 0.0 . . . . ?
C70 C64 C65 C66 178.6(14) . . . . ?
C64 C65 C66 C67 0.0 . . . . ?
C65 C66 C67 C68 0.0 . . . . ?
C66 C67 C68 C69 0.0 . . . . ?
C67 C68 C69 C64 0.0 . . . . ?
C65 C64 C69 C68 0.0 . . . . ?
C70 C64 C69 C68 -178.6(14) . . . . ?
